data_4002829
loop_
_publ_author_name
'Zhao, Ming'
'Xia, Zhiguo'
'Molokeev, Maxim S.'
'Ning, Lixin'
'Liu, Quanlin'

_publ_section_title
;
 Temperature and Eu2+-Doping Induced Phase Selection in NaAlSiO4
 Polymorphs and the Controlled Yellow/Blue Emission
;
_journal_issue 15
_journal_name_full 'Chemistry of Materials'
_journal_page_first 6552
_journal_paper_doi 10.1021/acs.chemmater.7b02548
_journal_volume 29
_journal_year 2017
_chemical_formula_moiety 'Al3 O12 Si3, 3(Na)'
_chemical_formula_sum 'Al3 Na3 O12 Si3'
_chemical_formula_weight 426.18
_space_group_IT_number 145
_symmetry_cell_setting trigonal
_symmetry_space_group_name_Hall 'P 32'
_symmetry_space_group_name_H-M 'P 32'
_cell_angle_alpha 90
_cell_angle_beta 90
_cell_angle_gamma 120
_cell_formula_units_Z 1
_cell_length_a 5.108967(85)
_cell_length_b 5.108967(85)
_cell_length_c 12.48752(29)
_cell_measurement_reflns_used 104
_cell_measurement_temperature 300
_cell_measurement_theta_max 69.9965007
_cell_measurement_theta_min 2.50028257
_cell_volume 282.275(9)
_diffrn_ambient_temperature 300
_diffrn_measurement_device_type
;
D8 ADVANCE Bruker
;
_diffrn_radiation_monochromator none
_diffrn_radiation_probe x-ray
_diffrn_radiation_type
;
 Cu K\a~1~~2~
;
_exptl_absorpt_coefficient_mu 8.020
_exptl_crystal_density_diffrn 2.506988
_pd_char_colour
;
colourless
;
_pd_meas_2theta_range_inc 0.013
_pd_meas_2theta_range_max 139.993001
_pd_meas_2theta_range_min 5.00056514
_pd_meas_scan_method step
_pd_proc_ls_pref_orient_corr
;
Anisotropic model of PO. Spherical harmonics 2 ordrer.
 Jarvinen (1993). Application of symmetrized harmonics expansion to correction
of the preferred orientation effect. - J. Appl. Cryst. 26 p525-531.
;
_pd_proc_ls_profile_function PearsonVII
_pd_proc_ls_prof_R_factor 6.922
_pd_proc_ls_prof_wR_expected 5.928
_pd_proc_ls_prof_wR_factor 9.175
_pd_proc_number_of_points 10384.0336
_pd_spec_mount_mode reflection
_refine_ls_goodness_of_fit_all 1.548
_refine_ls_R_I_factor 1.94
_refine_ls_shift/su_max 0.01000
_cod_data_source_file cm7b02548_si_004.cif
_cod_data_source_block a
_cod_depositor_comments 'Adding full bibliography for 4002829.cif.'
_cod_original_cell_volume 282.275(11)
_cod_original_sg_symbol_Hall
;
P 32
;
_cod_original_sg_symbol_H-M P32
_cod_original_formula_sum
;
Al3 Na3 O12 Si3
;
_cod_database_code 4002829

loop_
_symmetry_equiv_pos_as_xyz
'x, y, z'
'-x+y, -x, z+1/3'
'-y, x-y, z-1/3'

loop_
_atom_site_label
_atom_site_type_symbol
_atom_site_fract_x
_atom_site_fract_y
_atom_site_fract_z
_atom_site_occupancy
_atom_site_B_iso_or_equiv
Na1 Na 0.6801(21) 0.5716(14) 0.08081(77) 1 1.28(30)
Al Al 0.2590(14) 1.0088(16) 0.25 1 1.66(30)
Si Si 0.3140(23) 0.9204(17) -0.00700(68) 1 0.85(21)
O1 O 0.0893(39) 0.5179(39) -0.0062(16) 1 2.55(28)
O2 O 0.2852(40) 1.1411(37) -0.0818(15) 1 2.55(28)
O3 O 0.6362(49) 0.9133(37) -0.0198(12) 1 2.55(28)
O4 O 0.3443(24) 1.0404(34) 0.1180(16) 1 2.55(28)

loop_
_diffrn_radiation_wavelength
_diffrn_radiation_wavelength_wt
1.5406 1.0000
1.5443 0.5000

loop_
_geom_angle_atom_site_label_1
_geom_angle_atom_site_label_2
_geom_angle_atom_site_label_3
_geom_angle
_geom_angle_site_symmetry_1
_geom_angle_site_symmetry_3
O1 Na1 O2 85.17(57) 1_655 1_545
O1 Na1 O2 103.1(69) 1_655 2_565
O1 Na1 O3 104.87(72) 1_655 1_555
O1 Na1 O4 97.2(53) 1_655 1_545
O2 Na1 O2 154.1(35) 1_545 2_565
O2 Na1 O3 84.2(61) 1_545 1_555
O2 Na1 O4 57.1(12) 1_545 1_545
O2 Na1 O3 116.6(10) 2_565 1_555
O2 Na1 O4 97.15(70) 2_565 1_545
O3 Na1 O4 133.3(15) 1_555 1_545
O1 Al O2 108.04(88) 2_565 2_465
O1 Al O3 106.11(90) 2_565 2_575
O1 Al O4 118.8(13) 2_565 1_555
O2 Al O3 105.61(81) 2_465 2_575
O2 Al O4 102.54(78) 2_465 1_555
O3 Al O4 114.8(10) 2_575 1_555
O1 Si O2 127.6(16) 1_555 1_555
O1 Si O3 92.79(74) 1_555 1_555
O1 Si O4 108.1(11) 1_555 1_555
O2 Si O3 114.6(11) 1_555 1_555
O2 Si O4 109.2(11) 1_555 1_555
O3 Si O4 100.8(9) 1_555 1_555

loop_
_geom_bond_atom_site_label_1
_geom_bond_atom_site_label_2
_geom_bond_distance
_geom_bond_site_symmetry_2
Na1 O1 2.490(15) 1_655
Na1 O2 2.932(19) 1_545
Na1 O2 2.287(20) 2_565
Na1 O3 2.251(18) .
Na1 O4 2.422(16) 1_545
Al O1 1.538(19) 2_565
Al O2 1.845(15) 2_465
Al O3 1.939(17) 2_575
Al O4 1.692(20) .
Si O1 1.785(19) .
Si O2 1.527(18) .
Si O3 1.672(17) .
Si O4 1.656(21) .
